data_7064150
loop_
_publ_author_name
'Shao, Tai-ming'
'Liao, Hai-Xia'
'Li, Qiu-Ming'
'Tan, Mingxiong'
'Liang, Chun-Jie'
'Liang, Hong'
'Qin, Qi-Pin'

_publ_section_title
;
 Designing mitophagy-targeted robustine- and 4-acridinol-rhodium(III)
 coordination compounds to overcome cisplatin resistance in A549/DDP lung
 cancer cells
;
_journal_name_full 'New Journal of Chemistry'
_journal_paper_doi 10.1039/D5NJ02700D
_journal_year 2026
_chemical_formula_moiety 'C44 H31 Cl N2 O2 P Rh'
_chemical_formula_sum 'C44 H31 Cl N2 O2 P Rh'
_chemical_formula_weight 789.04
_space_group_crystal_system monoclinic
_space_group_IT_number 15
_space_group_name_Hall '-I 2ya'
_space_group_name_H-M_alt 'I 1 2/a 1'
_atom_sites_solution_hydrogens geom
_atom_sites_solution_primary direct
_audit_creation_date 2025-11-24
_audit_creation_method
;
Olex2 1.3
(compiled 2020.11.12 svn.r5f609507 for OlexSys, GUI svn.r6408)
;
_audit_update_record
;
2025-11-24 deposited with the CCDC.	2025-12-05 downloaded from the CCDC.
;
_cell_angle_alpha 90
_cell_angle_beta 90.963(19)
_cell_angle_gamma 90
_cell_formula_units_Z 8
_cell_length_a 15.946(3)
_cell_length_b 18.321(3)
_cell_length_c 24.503(6)
_cell_measurement_reflns_used 689
_cell_measurement_temperature 293(2)
_cell_measurement_theta_max 17.3490
_cell_measurement_theta_min 2.4820
_cell_volume 7157(3)
_computing_cell_refinement 'CrysAlisPro 1.171.39.34a (Rigaku OD, 2017)'
_computing_data_collection 'CrysAlisPro 1.171.39.34a (Rigaku OD, 2017)'
_computing_data_reduction 'CrysAlisPro 1.171.39.34a (Rigaku OD, 2017)'
_computing_molecular_graphics 'Olex2 1.3 (Dolomanov et al., 2009)'
_computing_publication_material 'Olex2 1.3 (Dolomanov et al., 2009)'
_computing_structure_refinement 'SHELXL 2014/7 (Sheldrick, 2015)'
_computing_structure_solution 'XS (Sheldrick, 2008)'
_diffrn_ambient_temperature 293(2)
_diffrn_detector 'CCD plate'
_diffrn_measured_fraction_theta_full 1.000
_diffrn_measured_fraction_theta_max 1.000
_diffrn_measurement_details
;
List of Runs (angles in degrees, time in seconds):

  # Type    Start    End  Width  t~exp~   \w     \q     \k     \f   Frames
#--------------------------------------------------------------------------
  1  \w     18.00  49.00   1.00   12.00    --   30.00  54.00-180.00   31
  2  \w    -71.00 111.00   1.00   12.00    --   30.00  54.00 -60.00  182
;
_diffrn_measurement_device 'two-circle diffractometer'
_diffrn_measurement_device_type 'XtaLAB Mini (ROW)'
_diffrn_measurement_method '\w scans'
_diffrn_orient_matrix_type 'CrysAlisPro convention (1999,Acta A55,543-557)'
_diffrn_orient_matrix_UB_11 0.0168900000
_diffrn_orient_matrix_UB_12 -0.0353706000
_diffrn_orient_matrix_UB_13 -0.0041172000
_diffrn_orient_matrix_UB_21 0.0173309000
_diffrn_orient_matrix_UB_22 0.0005582000
_diffrn_orient_matrix_UB_23 0.0269160000
_diffrn_orient_matrix_UB_31 -0.0372534000
_diffrn_orient_matrix_UB_32 -0.0157270000
_diffrn_orient_matrix_UB_33 0.0099740000
_diffrn_radiation_monochromator graphite
_diffrn_radiation_probe x-ray
_diffrn_radiation_type 'Mo K\a'
_diffrn_radiation_wavelength 0.71073
_diffrn_reflns_av_R_equivalents 0.1765
_diffrn_reflns_av_unetI/netI 0.3033
_diffrn_reflns_Laue_measured_fraction_full 1.000
_diffrn_reflns_Laue_measured_fraction_max 1.000
_diffrn_reflns_limit_h_max 18
_diffrn_reflns_limit_h_min -18
_diffrn_reflns_limit_k_max 20
_diffrn_reflns_limit_k_min -21
_diffrn_reflns_limit_l_max 29
_diffrn_reflns_limit_l_min -17
_diffrn_reflns_number 12087
_diffrn_reflns_point_group_measured_fraction_full 1.000
_diffrn_reflns_point_group_measured_fraction_max 1.000
_diffrn_reflns_theta_full 25.027
_diffrn_reflns_theta_max 25.027
_diffrn_reflns_theta_min 2.223
_diffrn_source 'fine-focus sealed X-ray tube'
_diffrn_source_type 'Rigaku (Mo) X-ray Source'
_exptl_absorpt_coefficient_mu 0.638
_exptl_absorpt_correction_T_max 1.00000
_exptl_absorpt_correction_T_min 0.10884
_exptl_absorpt_correction_type multi-scan
_exptl_absorpt_process_details
;
CrysAlisPro 1.171.39.34a (Rigaku Oxford Diffraction, 2017)
Empirical absorption correction using spherical harmonics,
 implemented in SCALE3 ABSPACK scaling algorithm.
;
_exptl_crystal_density_diffrn 1.465
_exptl_crystal_description needle
_exptl_crystal_F_000 3216
_refine_diff_density_max 2.539
_refine_diff_density_min -1.647
_refine_diff_density_rms 0.281
_refine_ls_extinction_coef 0.0017(3)
_refine_ls_extinction_expression Fc^*^=kFc[1+0.001xFc^2^\l^3^/sin(2\q)]^-1/4^
_refine_ls_extinction_method 'SHELXL-2014/7 (Sheldrick 2014'
_refine_ls_goodness_of_fit_ref 1.010
_refine_ls_hydrogen_treatment constr
_refine_ls_matrix_type full
_refine_ls_number_parameters 425
_refine_ls_number_reflns 6319
_refine_ls_number_restraints 205
_refine_ls_restrained_S_all 1.001
_refine_ls_R_factor_all 0.2715
_refine_ls_R_factor_gt 0.1450
_refine_ls_shift/su_max 0.092
_refine_ls_shift/su_mean 0.005
_refine_ls_structure_factor_coef Fsqd
_refine_ls_weighting_details 'w=1/[\s^2^(Fo^2^)+(0.2000P)^2^] where P=(Fo^2^+2Fc^2^)/3'
_refine_ls_weighting_scheme calc
_refine_ls_wR_factor_gt 0.3346
_refine_ls_wR_factor_ref 0.4498
_reflns_Friedel_coverage 0.000
_reflns_number_gt 2202
_reflns_number_total 6319
_reflns_threshold_expression 'I > 2\s(I)'
_cod_data_source_file d5nj02700d2.cif
_cod_data_source_block 231105a
_cod_database_code 7064150
_shelx_shelxl_version_number 2014/7
_shelx_space_group_comment
;
The symmetry employed for this shelxl refinement is uniquely defined
by the following loop, which should always be used as a source of
symmetry information in preference to the above space-group names.
They are only intended as comments.
;
_reflns_odcompleteness_completeness 99.91
_reflns_odcompleteness_iscentric 1
_reflns_odcompleteness_theta 26.32
_olex2_refinement_description
;
1. Fixed Uiso
 At 1.2 times of:
  All C(H) groups
2. Rigid bond restraints
 C26, C27
 with sigma for 1-2 distances of 0.01 and sigma for 1-3 distances of 0.02
 C23, C22
 with sigma for 1-2 distances of 0.01 and sigma for 1-3 distances of 0.02
 C25, C24
 with sigma for 1-2 distances of 0.01 and sigma for 1-3 distances of 0.02
 C14, C19
 with sigma for 1-2 distances of 0.01 and sigma for 1-3 distances of 0.02
 C39, C38
 with sigma for 1-2 distances of 0.01 and sigma for 1-3 distances of 0.02
 C15, C16
 with sigma for 1-2 distances of 0.01 and sigma for 1-3 distances of 0.02
 C14, C15
 with sigma for 1-2 distances of 0.01 and sigma for 1-3 distances of 0.02
3. Uiso/Uaniso restraints and constraints
Uanis(C29) \\sim Ueq, Uanis(C13) \\sim Ueq, Uanis(C30) \\sim Ueq, Uanis(C15)
\\sim Ueq: with sigma of 0.001 and sigma for terminal atoms of 0.002
Uanis(C36) \\sim Ueq, Uanis(C34) \\sim Ueq, Uanis(C28) \\sim Ueq: with sigma of
0.001 and sigma for terminal atoms of 0.002
Uanis(C12) \\sim Ueq, Uanis(C27) \\sim Ueq: with sigma of 0.1 and sigma for
terminal atoms of 0.2
Uanis(C12) \\sim Ueq: with sigma of 0.001 and sigma for terminal atoms of 0.002
Uanis(C27) \\sim Ueq: with sigma of 0.001 and sigma for terminal atoms of 0.002
Uanis(C3) \\sim Ueq: with sigma of 0.001 and sigma for terminal atoms of 0.002
Uanis(C41) \\sim Ueq, Uanis(C33) \\sim Ueq, Uanis(C37) \\sim Ueq, Uanis(C2)
\\sim Ueq, Uanis(C24) \\sim Ueq: with sigma of 0.001 and sigma for terminal
atoms of 0.002
Uanis(C43) \\sim Ueq: with sigma of 0.001 and sigma for terminal atoms of 0.002
Uanis(C32) \\sim Ueq: with sigma of 0.001 and sigma for terminal atoms of 0.002
Uanis(C26) \\sim Ueq, Uanis(C27) \\sim Ueq: with sigma of 0.01 and sigma for
terminal atoms of 0.02
Uanis(C7) \\sim Ueq, Uanis(C8) \\sim Ueq: with sigma of 0.01 and sigma for
terminal atoms of 0.02
Uanis(C32) \\sim Ueq, Uanis(C33) \\sim Ueq: with sigma of 0.001 and sigma for
terminal atoms of 0.002
Uanis(C11) \\sim Ueq, Uanis(C10) \\sim Ueq: with sigma of 0.001 and sigma for
terminal atoms of 0.002
Uanis(C3) \\sim Ueq, Uanis(C4) \\sim Ueq: with sigma of 0.001 and sigma for
terminal atoms of 0.002
Uanis(C43) \\sim Ueq, Uanis(C44) \\sim Ueq: with sigma of 0.001 and sigma for
terminal atoms of 0.002
Uanis(C19) \\sim Ueq, Uanis(C16) \\sim Ueq, Uanis(C17) \\sim Ueq, Uanis(C18)
\\sim Ueq: with sigma of 0.05 and sigma for terminal atoms of 0.1
Uanis(C16) \\sim Ueq: with sigma of 0.005 and sigma for terminal atoms of 0.01
Uanis(C18) \\sim Ueq, Uanis(C19) \\sim Ueq: with sigma of 0.01 and sigma for
terminal atoms of 0.02
Uanis(C17) \\sim Ueq: with sigma of 0.005 and sigma for terminal atoms of 0.01
Uanis(C1) \\sim Ueq: with sigma of 0.001 and sigma for terminal atoms of 0.002
Uanis(C42) \\sim Ueq: with sigma of 0.001 and sigma for terminal atoms of 0.002
Uanis(C21) \\sim Ueq: with sigma of 0.001 and sigma for terminal atoms of 0.002
Uanis(C40) \\sim Ueq: with sigma of 0.001 and sigma for terminal atoms of 0.002
Uanis(N2) \\sim Ueq: with sigma of 0.01 and sigma for terminal atoms of 0.02
4.a Aromatic/amide H refined with riding coordinates:
 C7(H7), C31(H31), C30(H30), C29(H29), C28(H28), C27(H27), C11(H11), C15(H15),
 C16(H16), C17(H17), C18(H18), C19(H19), C3(H3), C21(H21), C22(H22), C23(H23),
 C24(H24), C25(H25), C12(H12), C5(H5), C4(H4), C10(H10), C41(H41), C13(H13),
 C43(H43), C34(H34), C33(H33), C38(H38), C42(H42), C44(H44), C35(H35)
4.b Fitted hexagon refined as free rotating group:
 C26(C31,C30,C29,C28,C27), C14(C15,C16,C17,C18,C19), C20(C21,C22,C23,C24,C25)
;
_smtbx_masks_void_probe_radius 1.2
_smtbx_masks_void_truncation_radius 1.2
_olex2_submission_special_instructions 'No special instructions were received'
_oxdiff_exptl_absorpt_empirical_details
;
Empirical correction (ABSPACK) includes:
- Absorption correction using spherical harmonics
- Frame scaling
;
_oxdiff_exptl_absorpt_empirical_full_max 4.748
_oxdiff_exptl_absorpt_empirical_full_min 0.421

loop_
_space_group_symop_operation_xyz
'x, y, z'
'-x+1/2, y, -z'
'x+1/2, y+1/2, z+1/2'
'-x+1, y+1/2, -z+1/2'
'-x, -y, -z'
'x-1/2, -y, z'
'-x+1/2, -y+1/2, -z+1/2'
'x, -y+1/2, z+1/2'

loop_
_atom_site_label
_atom_site_type_symbol
_atom_site_fract_x
_atom_site_fract_y
_atom_site_fract_z
_atom_site_U_iso_or_equiv
_atom_site_adp_type
_atom_site_occupancy
_atom_site_site_symmetry_order
_atom_site_calc_flag
_atom_site_refinement_flags_posn
_atom_site_refinement_flags_adp
_atom_site_refinement_flags_occupancy
_atom_site_disorder_assembly
_atom_site_disorder_group
Rh1 Rh 0.51752(8) 0.78874(7) 0.63391(6) 0.0509(6) Uani 1 1 d . . . . .
P1 P 0.4262(3) 0.6935(2) 0.6193(2) 0.0534(12) Uani 1 1 d . . . . .
Cl1 Cl 0.6071(3) 0.8913(2) 0.6509(2) 0.0671(14) Uani 1 1 d . . . . .
O1 O 0.4332(8) 0.8204(7) 0.6897(5) 0.072(4) Uani 1 1 d . . . . .
N2 N 0.4443(7) 0.8640(6) 0.5887(6) 0.044(3) Uani 1 1 d . U . . .
N1 N 0.5986(9) 0.7305(8) 0.6849(7) 0.065(4) Uani 1 1 d . . . . .
C7 C 0.3469(11) 0.9742(8) 0.5457(8) 0.058(4) Uani 1 1 d . U . . .
H7 H 0.3182 1.0149 0.5325 0.070 Uiso 1 1 calc R U . . .
C6 C 0.3326(11) 0.9491(10) 0.5973(9) 0.067(5) Uani 1 1 d . . . . .
C26 C 0.4460(7) 0.6241(6) 0.6724(5) 0.053(4) Uani 1 1 d G U . . .
C31 C 0.4327(8) 0.6396(6) 0.7271(5) 0.095(8) Uani 1 1 d G . . . .
H31 H 0.4109 0.6847 0.7371 0.114 Uiso 1 1 calc R U . . .
C30 C 0.4518(9) 0.5878(8) 0.7669(4) 0.093(7) Uani 1 1 d G U . . .
H30 H 0.4429 0.5982 0.8035 0.112 Uiso 1 1 calc R U . . .
C29 C 0.4844(9) 0.5205(7) 0.7519(6) 0.101(7) Uani 1 1 d G U . . .
H29 H 0.4972 0.4859 0.7785 0.121 Uiso 1 1 calc R U . . .
C28 C 0.4978(9) 0.5050(6) 0.6972(7) 0.143(10) Uani 1 1 d G U . . .
H28 H 0.5196 0.4599 0.6872 0.172 Uiso 1 1 calc R U . . .
C27 C 0.4786(8) 0.5567(7) 0.6575(5) 0.092(6) Uani 1 1 d G U . . .
H27 H 0.4875 0.5463 0.6209 0.111 Uiso 1 1 calc R U . . .
C11 C 0.5250(13) 0.8795(11) 0.4499(10) 0.082(6) Uani 1 1 d . U . . .
H11 H 0.5682 0.8622 0.4284 0.099 Uiso 1 1 calc R U . . .
C1 C 0.3901(11) 0.8963(9) 0.6177(9) 0.062(5) Uani 1 1 d . U . . .
C40 C 0.6062(11) 0.7368(9) 0.7391(9) 0.062(5) Uani 1 1 d . U . . .
C14 C 0.4294(11) 0.6464(8) 0.5526(6) 0.088(6) Uani 1 1 d G U . . .
C15 C 0.4855(9) 0.6598(8) 0.5110(8) 0.129(8) Uani 1 1 d G U . . .
H15 H 0.5274 0.6947 0.5157 0.155 Uiso 1 1 calc R U . . .
C16 C 0.4789(10) 0.6212(10) 0.4623(7) 0.141(9) Uani 1 1 d G U . . .
H16 H 0.5165 0.6302 0.4344 0.169 Uiso 1 1 calc R U . . .
C17 C 0.4163(12) 0.5692(9) 0.4552(6) 0.111(8) Uani 1 1 d G U . . .
H17 H 0.4119 0.5433 0.4226 0.133 Uiso 1 1 calc R U . . .
C18 C 0.3602(10) 0.5558(8) 0.4968(8) 0.151(12) Uani 1 1 d G U . . .
H18 H 0.3182 0.5209 0.4921 0.182 Uiso 1 1 calc R U . . .
C19 C 0.3667(10) 0.5944(9) 0.5455(7) 0.140(10) Uani 1 1 d G U . . .
H19 H 0.3292 0.5854 0.5734 0.168 Uiso 1 1 calc R U . . .
C3 C 0.3224(12) 0.9100(11) 0.7079(10) 0.084(6) Uani 1 1 d . U . . .
H3 H 0.3182 0.8979 0.7446 0.101 Uiso 1 1 calc R U . . .
C20 C 0.3160(6) 0.7185(6) 0.6250(5) 0.077(6) Uani 1 1 d G . . . .
C21 C 0.2827(7) 0.7580(6) 0.5813(4) 0.053(4) Uani 1 1 d G U . . .
H21 H 0.3155 0.7678 0.5512 0.063 Uiso 1 1 calc R U . . .
C22 C 0.2004(7) 0.7828(6) 0.5827(5) 0.084(6) Uani 1 1 d G U . . .
H22 H 0.1781 0.8092 0.5535 0.100 Uiso 1 1 calc R U . . .
C23 C 0.1514(6) 0.7681(8) 0.6278(7) 0.099(8) Uani 1 1 d G U . . .
H23 H 0.0963 0.7847 0.6288 0.119 Uiso 1 1 calc R U . . .
C24 C 0.1847(8) 0.7286(7) 0.6715(5) 0.119(8) Uani 1 1 d G U . . .
H24 H 0.1520 0.7188 0.7017 0.142 Uiso 1 1 calc R U . . .
C25 C 0.2670(9) 0.7038(5) 0.6701(4) 0.069(5) Uani 1 1 d G U . . .
H25 H 0.2893 0.6774 0.6993 0.082 Uiso 1 1 calc R U . . .
C8 C 0.4032(11) 0.9394(9) 0.5139(9) 0.066(5) Uani 1 1 d . U . . .
C12 C 0.4768(14) 0.9292(12) 0.4294(11) 0.098(7) Uani 1 1 d . U . . .
H12 H 0.4843 0.9450 0.3938 0.118 Uiso 1 1 calc R U . . .
C37 C 0.6453(12) 0.6878(11) 0.6579(10) 0.075(5) Uani 1 1 d . U . . .
C2 C 0.3831(10) 0.8765(9) 0.6740(8) 0.060(4) Uani 1 1 d . U . . .
C9 C 0.4547(11) 0.8808(11) 0.5325(8) 0.068(5) Uani 1 1 d . . . . .
C36 C 0.7066(13) 0.6357(11) 0.6852(10) 0.075(5) Uani 1 1 d . U . . .
C39 C 0.6621(11) 0.6916(12) 0.7695(9) 0.075(6) Uani 1 1 d . U . . .
C5 C 0.2725(12) 0.9821(11) 0.6327(11) 0.086(7) Uani 1 1 d . . . . .
H5 H 0.2360 1.0178 0.6193 0.103 Uiso 1 1 calc R U . . .
C4 C 0.2692(16) 0.9621(13) 0.6834(12) 0.101(8) Uani 1 1 d . U . . .
H4 H 0.2289 0.9838 0.7051 0.121 Uiso 1 1 calc R U . . .
C10 C 0.5175(12) 0.8513(11) 0.4991(10) 0.078(6) Uani 1 1 d . U . . .
H10 H 0.5522 0.8136 0.5112 0.094 Uiso 1 1 calc R U . . .
C41 C 0.5607(11) 0.7840(9) 0.7709(9) 0.062(5) Uani 1 1 d . U . . .
H41 H 0.5183 0.8122 0.7552 0.074 Uiso 1 1 calc R U . . .
C13 C 0.4159(14) 0.9582(11) 0.4597(10) 0.087(6) Uani 1 1 d . U . . .
H13 H 0.3803 0.9925 0.4436 0.105 Uiso 1 1 calc R U . . .
C43 C 0.6316(14) 0.7475(12) 0.8522(11) 0.094(7) Uani 1 1 d . U . . .
H43 H 0.6405 0.7527 0.8896 0.112 Uiso 1 1 calc R U . . .
C34 C 0.7400(17) 0.5952(15) 0.5939(14) 0.123(9) Uani 1 1 d . U . . .
H34 H 0.7608 0.5593 0.5709 0.147 Uiso 1 1 calc R U . . .
C33 C 0.6946(14) 0.6497(12) 0.5697(12) 0.107(8) Uani 1 1 d . U . . .
H33 H 0.6979 0.6575 0.5323 0.128 Uiso 1 1 calc R U . . .
C38 C 0.7122(12) 0.6397(13) 0.7371(11) 0.090(7) Uani 1 1 d . U . . .
H38 H 0.7494 0.6088 0.7554 0.108 Uiso 1 1 calc R U . . .
C42 C 0.5779(14) 0.7891(11) 0.8249(11) 0.086(6) Uani 1 1 d . U . . .
H42 H 0.5497 0.8247 0.8445 0.104 Uiso 1 1 calc R U . . .
C44 C 0.6709(13) 0.6994(11) 0.8243(10) 0.079(6) Uani 1 1 d . U . . .
H44 H 0.7076 0.6682 0.8427 0.095 Uiso 1 1 calc R U . . .
O2 O 0.5972(8) 0.7490(7) 0.5771(6) 0.083(4) Uani 1 1 d . . . . .
C35 C 0.7574(14) 0.5879(12) 0.6461(10) 0.091(7) Uani 1 1 d . . . . .
H35 H 0.7983 0.5556 0.6587 0.109 Uiso 1 1 calc R U . . .
C32 C 0.6433(14) 0.6935(12) 0.6013(11) 0.084(6) Uani 1 1 d . U . . .

loop_
_atom_site_aniso_label
_atom_site_aniso_U_11
_atom_site_aniso_U_22
_atom_site_aniso_U_33
_atom_site_aniso_U_23
_atom_site_aniso_U_13
_atom_site_aniso_U_12
Rh1 0.0538(9) 0.0516(9) 0.0477(10) 0.0039(7) 0.0142(7) 0.0026(6)
P1 0.057(3) 0.054(2) 0.050(3) -0.020(2) 0.009(2) 0.008(2)
Cl1 0.070(3) 0.062(3) 0.070(4) 0.008(2) 0.012(3) -0.008(2)
O1 0.089(9) 0.091(9) 0.039(7) 0.014(7) 0.025(7) 0.012(7)
N2 0.053(6) 0.028(5) 0.051(7) -0.018(5) -0.004(6) 0.000(5)
N1 0.059(9) 0.084(10) 0.053(10) -0.017(9) 0.016(8) -0.001(8)
C7 0.081(8) 0.025(5) 0.069(9) 0.016(7) 0.007(8) 0.008(6)
C6 0.051(9) 0.069(11) 0.081(16) 0.000(12) 0.016(10) 0.003(9)
C26 0.055(7) 0.043(6) 0.063(9) 0.008(6) 0.006(7) 0.002(6)
C31 0.093(15) 0.17(2) 0.022(10) -0.005(13) 0.027(10) 0.001(15)
C30 0.093(7) 0.093(7) 0.093(7) 0.0002(10) 0.0017(10) 0.0001(10)
C29 0.101(7) 0.101(7) 0.101(7) 0.0001(10) 0.0017(10) 0.0000(10)
C28 0.144(10) 0.143(10) 0.143(10) 0.0003(10) 0.0025(10) 0.0001(10)
C27 0.092(6) 0.092(6) 0.092(6) 0.0000(10) 0.0018(10) 0.0004(10)
C11 0.082(6) 0.082(6) 0.082(6) 0.0000(10) 0.0015(10) -0.0001(10)
C1 0.063(5) 0.062(5) 0.062(5) -0.0004(10) 0.0011(10) -0.0001(10)
C40 0.062(5) 0.061(5) 0.061(5) -0.0002(10) 0.0010(10) -0.0004(10)
C14 0.119(16) 0.070(12) 0.074(14) -0.037(11) -0.011(10) -0.004(10)
C15 0.129(8) 0.129(8) 0.129(8) -0.0001(10) 0.0025(10) -0.0001(10)
C16 0.146(10) 0.139(10) 0.138(10) -0.003(5) 0.004(5) -0.004(5)
C17 0.112(9) 0.112(9) 0.109(9) -0.008(5) 0.005(5) -0.002(5)
C18 0.151(14) 0.155(14) 0.148(15) -0.019(10) 0.014(10) -0.021(9)
C19 0.133(12) 0.139(12) 0.147(14) -0.018(9) 0.012(9) -0.038(8)
C3 0.084(6) 0.084(6) 0.084(6) 0.0001(10) 0.0016(10) 0.0000(10)
C20 0.054(10) 0.109(16) 0.069(15) 0.021(13) 0.030(11) -0.007(10)
C21 0.053(4) 0.053(4) 0.053(4) 0.0000(10) 0.0008(10) 0.0000(10)
C22 0.045(10) 0.121(17) 0.084(16) -0.009(14) -0.013(9) 0.022(10)
C23 0.043(10) 0.121(17) 0.13(2) -0.012(17) 0.028(11) 0.022(11)
C24 0.118(8) 0.119(8) 0.119(8) 0.0001(10) 0.0023(10) 0.0000(10)
C25 0.122(12) 0.036(8) 0.048(12) -0.032(8) 0.004(12) 0.001(9)
C8 0.075(8) 0.057(8) 0.066(9) 0.024(7) -0.010(8) -0.004(7)
C12 0.098(7) 0.098(7) 0.098(7) -0.0003(10) 0.0017(10) -0.0005(10)
C37 0.075(6) 0.075(6) 0.075(6) -0.0002(10) 0.0013(10) -0.0004(10)
C2 0.060(5) 0.060(5) 0.060(5) 0.0003(10) 0.0013(10) 0.0002(10)
C9 0.067(11) 0.089(13) 0.046(12) -0.019(11) -0.005(11) 0.002(10)
C36 0.075(6) 0.075(6) 0.075(6) 0.0005(10) 0.0014(10) -0.0001(10)
C39 0.060(11) 0.103(15) 0.063(14) -0.026(11) 0.017(11) -0.012(10)
C5 0.068(12) 0.079(13) 0.11(2) -0.016(15) 0.025(14) 0.037(10)
C4 0.101(8) 0.101(8) 0.101(8) -0.0002(10) 0.0018(10) 0.0000(10)
C10 0.079(6) 0.078(6) 0.078(6) 0.0002(10) 0.0014(10) 0.0001(10)
C41 0.062(5) 0.062(5) 0.062(5) 0.0003(10) 0.0014(10) 0.0001(10)
C13 0.087(6) 0.087(6) 0.087(6) -0.0001(10) 0.0013(10) -0.0002(10)
C43 0.094(7) 0.094(7) 0.093(7) 0.0001(10) 0.0016(10) -0.0003(10)
C34 0.123(9) 0.123(9) 0.123(9) 0.0000(10) 0.0021(10) 0.0001(10)
C33 0.107(8) 0.107(8) 0.107(8) -0.0001(10) 0.0019(10) 0.0001(10)
C38 0.065(13) 0.114(17) 0.091(19) 0.004(14) 0.011(13) 0.022(11)
C42 0.087(6) 0.086(6) 0.086(6) 0.0001(10) 0.0015(10) 0.0001(10)
C44 0.079(6) 0.079(6) 0.079(6) -0.0002(10) 0.0011(10) 0.0002(10)
O2 0.069(8) 0.089(9) 0.094(11) 0.013(9) 0.055(8) 0.003(7)
C35 0.106(17) 0.095(15) 0.073(17) -0.012(14) 0.011(15) 0.025(13)
C32 0.084(6) 0.084(6) 0.084(6) -0.0004(10) 0.0017(10) 0.0001(10)

loop_
_atom_type_symbol
_atom_type_description
_atom_type_scat_dispersion_real
_atom_type_scat_dispersion_imag
_atom_type_scat_source
C C 0.0033 0.0016 'International Tables Vol C Tables 4.2.6.8 and 6.1.1.4'
H H 0.0000 0.0000 'International Tables Vol C Tables 4.2.6.8 and 6.1.1.4'
Cl Cl 0.1484 0.1585 'International Tables Vol C Tables 4.2.6.8 and 6.1.1.4'
N N 0.0061 0.0033 'International Tables Vol C Tables 4.2.6.8 and 6.1.1.4'
O O 0.0106 0.0060 'International Tables Vol C Tables 4.2.6.8 and 6.1.1.4'
P P 0.1023 0.0942 'International Tables Vol C Tables 4.2.6.8 and 6.1.1.4'
Rh Rh -1.1178 0.9187 'International Tables Vol C Tables 4.2.6.8 and 6.1.1.4'

loop_
_geom_angle_atom_site_label_1
_geom_angle_atom_site_label_2
_geom_angle_atom_site_label_3
_geom_angle
_geom_angle_site_symmetry_1
_geom_angle_site_symmetry_3
_geom_angle_publ_flag
P1 Rh1 Cl1 177.22(17) . . ?
O1 Rh1 P1 84.1(4) . . ?
O1 Rh1 Cl1 93.4(4) . . ?
O1 Rh1 N2 78.4(5) . . ?
O1 Rh1 N1 98.9(6) . . ?
O1 Rh1 O2 175.3(5) . . ?
N2 Rh1 P1 94.1(3) . . ?
N2 Rh1 Cl1 84.4(3) . . ?
N1 Rh1 P1 95.2(4) . . ?
N1 Rh1 Cl1 86.2(4) . . ?
N1 Rh1 N2 170.0(5) . . ?
O2 Rh1 P1 91.3(4) . . ?
O2 Rh1 Cl1 91.3(4) . . ?
O2 Rh1 N2 102.8(6) . . ?
O2 Rh1 N1 80.7(6) . . ?
C26 P1 Rh1 108.2(4) . . ?
C26 P1 C14 107.2(7) . . ?
C14 P1 Rh1 117.7(6) . . ?
C20 P1 Rh1 114.0(4) . . ?
C20 P1 C26 105.8(6) . . ?
C20 P1 C14 103.1(7) . . ?
C2 O1 Rh1 114.9(11) . . ?
C1 N2 Rh1 112.7(13) . . ?
C1 N2 C9 122.0(14) . . ?
C9 N2 Rh1 125.2(11) . . ?
C40 N1 Rh1 126.8(13) . . ?
C37 N1 Rh1 111.5(14) . . ?
C37 N1 C40 121.6(18) . . ?
C6 C7 H7 120.2 . . ?
C8 C7 H7 120.2 . . ?
C8 C7 C6 119.6(15) . . ?
C7 C6 C1 116.1(18) . . ?
C7 C6 C5 122.6(18) . . ?
C1 C6 C5 121(2) . . ?
C31 C26 P1 120.8(8) . . ?
C31 C26 C27 120.0 . . ?
C27 C26 P1 119.1(8) . . ?
C26 C31 H31 120.0 . . ?
C30 C31 C26 120.0 . . ?
C30 C31 H31 120.0 . . ?
C31 C30 H30 120.0 . . ?
C31 C30 C29 120.0 . . ?
C29 C30 H30 120.0 . . ?
C30 C29 H29 120.0 . . ?
C28 C29 C30 120.0 . . ?
C28 C29 H29 120.0 . . ?
C29 C28 H28 120.0 . . ?
C27 C28 C29 120.0 . . ?
C27 C28 H28 120.0 . . ?
C26 C27 H27 120.0 . . ?
C28 C27 C26 120.0 . . ?
C28 C27 H27 120.0 . . ?
C12 C11 H11 117.6 . . ?
C12 C11 C10 125(3) . . ?
C10 C11 H11 117.6 . . ?
N2 C1 C6 124.1(19) . . ?
N2 C1 C2 118.9(16) . . ?
C6 C1 C2 116.9(19) . . ?
N1 C40 C39 121.2(18) . . ?
N1 C40 C41 125.2(17) . . ?
C41 C40 C39 113.6(19) . . ?
C15 C14 P1 126.4(12) . . ?
C15 C14 C19 120.0 . . ?
C19 C14 P1 113.6(12) . . ?
C14 C15 H15 120.0 . . ?
C16 C15 C14 120.0 . . ?
C16 C15 H15 120.0 . . ?
C15 C16 H16 120.0 . . ?
C15 C16 C17 120.0 . . ?
C17 C16 H16 120.0 . . ?
C16 C17 H17 120.0 . . ?
C16 C17 C18 120.0 . . ?
C18 C17 H17 120.0 . . ?
C17 C18 H18 120.0 . . ?
C19 C18 C17 120.0 . . ?
C19 C18 H18 120.0 . . ?
C14 C19 H19 120.0 . . ?
C18 C19 C14 120.0 . . ?
C18 C19 H19 120.0 . . ?
C2 C3 H3 121.4 . . ?
C4 C3 H3 121.4 . . ?
C4 C3 C2 117(2) . . ?
C21 C20 P1 115.3(7) . . ?
C21 C20 C25 120.0 . . ?
C25 C20 P1 124.6(7) . . ?
C20 C21 H21 120.0 . . ?
C22 C21 C20 120.0 . . ?
C22 C21 H21 120.0 . . ?
C21 C22 H22 120.0 . . ?
C21 C22 C23 120.0 . . ?
C23 C22 H22 120.0 . . ?
C22 C23 H23 120.0 . . ?
C24 C23 C22 120.0 . . ?
C24 C23 H23 120.0 . . ?
C23 C24 H24 120.0 . . ?
C25 C24 C23 120.0 . . ?
C25 C24 H24 120.0 . . ?
C20 C25 H25 120.0 . . ?
C24 C25 C20 120.0 . . ?
C24 C25 H25 120.0 . . ?
C7 C8 C9 123.7(19) . . ?
C7 C8 C13 122.7(17) . . ?
C13 C8 C9 114(2) . . ?
C11 C12 H12 120.1 . . ?
C11 C12 C13 120(3) . . ?
C13 C12 H12 120.1 . . ?
N1 C37 C36 123(2) . . ?
N1 C37 C32 117.9(19) . . ?
C32 C37 C36 119(2) . . ?
O1 C2 C1 114.3(17) . . ?
O1 C2 C3 124.3(19) . . ?
C3 C2 C1 121.1(17) . . ?
N2 C9 C8 113.4(17) . . ?
C10 C9 N2 125.0(17) . . ?
C10 C9 C8 121(2) . . ?
C37 C36 C35 115(2) . . ?
C38 C36 C37 116(2) . . ?
C38 C36 C35 129(2) . . ?
C40 C39 C38 115.6(19) . . ?
C44 C39 C40 121(2) . . ?
C44 C39 C38 123(2) . . ?
C6 C5 H5 120.1 . . ?
C4 C5 C6 120(2) . . ?
C4 C5 H5 120.1 . . ?
C3 C4 H4 117.7 . . ?
C5 C4 C3 125(3) . . ?
C5 C4 H4 117.7 . . ?
C11 C10 C9 117(2) . . ?
C11 C10 H10 121.4 . . ?
C9 C10 H10 121.5 . . ?
C40 C41 H41 120.1 . . ?
C42 C41 C40 119.8(18) . . ?
C42 C41 H41 120.1 . . ?
C8 C13 H13 118.3 . . ?
C12 C13 C8 123(2) . . ?
C12 C13 H13 118.3 . . ?
C42 C43 H43 121.8 . . ?
C44 C43 H43 121.8 . . ?
C44 C43 C42 116(3) . . ?
C33 C34 H34 116.5 . . ?
C35 C34 H34 116.5 . . ?
C35 C34 C33 127(3) . . ?
C34 C33 H33 120.2 . . ?
C34 C33 C32 120(3) . . ?
C32 C33 H33 120.2 . . ?
C36 C38 C39 123(2) . . ?
C36 C38 H38 118.6 . . ?
C39 C38 H38 118.5 . . ?
C41 C42 H42 117.4 . . ?
C43 C42 C41 125(2) . . ?
C43 C42 H42 117.4 . . ?
C39 C44 H44 118.1 . . ?
C43 C44 C39 124(2) . . ?
C43 C44 H44 118.1 . . ?
C32 O2 Rh1 107.6(14) . . ?
C36 C35 H35 121.8 . . ?
C34 C35 C36 116(2) . . ?
C34 C35 H35 121.8 . . ?
C37 C32 C33 121(2) . . ?
O2 C32 C37 119(2) . . ?
O2 C32 C33 120(2) . . ?

loop_
_geom_bond_atom_site_label_1
_geom_bond_atom_site_label_2
_geom_bond_distance
_geom_bond_site_symmetry_2
_geom_bond_publ_flag
Rh1 P1 2.297(5) . ?
Rh1 Cl1 2.393(4) . ?
Rh1 O1 2.020(13) . ?
Rh1 N2 2.109(12) . ?
Rh1 N1 2.077(16) . ?
Rh1 O2 2.035(14) . ?
P1 C26 1.844(11) . ?
P1 C14 1.848(13) . ?
P1 C20 1.824(10) . ?
O1 C2 1.354(19) . ?
N2 C1 1.27(2) . ?
N2 C9 1.42(2) . ?
N1 C40 1.34(2) . ?
N1 C37 1.27(2) . ?
C7 H7 0.9300 . ?
C7 C6 1.37(3) . ?
C7 C8 1.36(3) . ?
C6 C1 1.42(2) . ?
C6 C5 1.44(3) . ?
C26 C31 1.3900 . ?
C26 C27 1.3900 . ?
C31 H31 0.9300 . ?
C31 C30 1.3900 . ?
C30 H30 0.9300 . ?
C30 C29 1.3900 . ?
C29 H29 0.9300 . ?
C29 C28 1.3900 . ?
C28 H28 0.9300 . ?
C28 C27 1.3900 . ?
C27 H27 0.9300 . ?
C11 H11 0.9300 . ?
C11 C12 1.29(3) . ?
C11 C10 1.32(3) . ?
C1 C2 1.43(3) . ?
C40 C39 1.42(3) . ?
C40 C41 1.38(2) . ?
C14 C15 1.3900 . ?
C14 C19 1.3900 . ?
C15 H15 0.9300 . ?
C15 C16 1.3900 . ?
C16 H16 0.9300 . ?
C16 C17 1.3900 . ?
C17 H17 0.9300 . ?
C17 C18 1.3900 . ?
C18 H18 0.9300 . ?
C18 C19 1.3900 . ?
C19 H19 0.9300 . ?
C3 H3 0.9300 . ?
C3 C2 1.42(3) . ?
C3 C4 1.40(3) . ?
C20 C21 1.3900 . ?
C20 C25 1.3900 . ?
C21 H21 0.9300 . ?
C21 C22 1.3900 . ?
C22 H22 0.9300 . ?
C22 C23 1.3900 . ?
C23 H23 0.9300 . ?
C23 C24 1.3900 . ?
C24 H24 0.9300 . ?
C24 C25 1.3900 . ?
C25 H25 0.9300 . ?
C8 C9 1.42(2) . ?
C8 C13 1.39(3) . ?
C12 H12 0.9300 . ?
C12 C13 1.34(3) . ?
C37 C36 1.51(3) . ?
C37 C32 1.39(3) . ?
C9 C10 1.41(3) . ?
C36 C38 1.27(3) . ?
C36 C35 1.54(3) . ?
C39 C38 1.48(3) . ?
C39 C44 1.35(3) . ?
C5 H5 0.9300 . ?
C5 C4 1.30(3) . ?
C4 H4 0.9300 . ?
C10 H10 0.9300 . ?
C41 H41 0.9300 . ?
C41 C42 1.35(3) . ?
C13 H13 0.9300 . ?
C43 H43 0.9300 . ?
C43 C42 1.32(3) . ?
C43 C44 1.29(3) . ?
C34 H34 0.9300 . ?
C34 C33 1.36(3) . ?
C34 C35 1.31(3) . ?
C33 H33 0.9300 . ?
C33 C32 1.39(3) . ?
C38 H38 0.9300 . ?
C42 H42 0.9300 . ?
C44 H44 0.9300 . ?
O2 C32 1.38(2) . ?
C35 H35 0.9300 . ?

loop_
_geom_torsion_atom_site_label_1
_geom_torsion_atom_site_label_2
_geom_torsion_atom_site_label_3
_geom_torsion_atom_site_label_4
_geom_torsion
_geom_torsion_site_symmetry_1
_geom_torsion_site_symmetry_2
_geom_torsion_site_symmetry_3
_geom_torsion_site_symmetry_4
_geom_torsion_publ_flag
Rh1 P1 C26 C31 63.8(7) . . . . ?
Rh1 P1 C26 C27 -113.0(6) . . . . ?
Rh1 P1 C14 C15 4.3(12) . . . . ?
Rh1 P1 C14 C19 -174.1(6) . . . . ?
Rh1 P1 C20 C21 74.8(6) . . . . ?
Rh1 P1 C20 C25 -101.9(7) . . . . ?
Rh1 O1 C2 C1 8.9(19) . . . . ?
Rh1 O1 C2 C3 -176.6(14) . . . . ?
Rh1 N2 C1 C6 -179.5(13) . . . . ?
Rh1 N2 C1 C2 -2.6(19) . . . . ?
Rh1 N2 C9 C8 -173.2(10) . . . . ?
Rh1 N2 C9 C10 -2(2) . . . . ?
Rh1 N1 C40 C39 177.6(13) . . . . ?
Rh1 N1 C40 C41 0(3) . . . . ?
Rh1 N1 C37 C36 -176.2(14) . . . . ?
Rh1 N1 C37 C32 8(2) . . . . ?
Rh1 O2 C32 C37 -17(2) . . . . ?
Rh1 O2 C32 C33 171.1(16) . . . . ?
P1 C26 C31 C30 -176.8(8) . . . . ?
P1 C26 C27 C28 176.9(8) . . . . ?
P1 C14 C15 C16 -178.4(12) . . . . ?
P1 C14 C19 C18 178.6(11) . . . . ?
P1 C20 C21 C22 -176.9(9) . . . . ?
P1 C20 C25 C24 176.6(10) . . . . ?
N2 C1 C2 O1 -4(2) . . . . ?
N2 C1 C2 C3 -178.8(16) . . . . ?
N2 C9 C10 C11 -171.6(17) . . . . ?
N1 C40 C39 C38 2(3) . . . . ?
N1 C40 C39 C44 178.4(19) . . . . ?
N1 C40 C41 C42 -175.5(19) . . . . ?
N1 C37 C36 C38 -4(3) . . . . ?
N1 C37 C36 C35 179.6(18) . . . . ?
N1 C37 C32 C33 178.2(19) . . . . ?
N1 C37 C32 O2 6(3) . . . . ?
C7 C6 C1 N2 -11(3) . . . . ?
C7 C6 C1 C2 171.9(16) . . . . ?
C7 C6 C5 C4 -171(2) . . . . ?
C7 C8 C9 N2 -3(2) . . . . ?
C7 C8 C9 C10 -174.0(17) . . . . ?
C7 C8 C13 C12 173.3(19) . . . . ?
C6 C7 C8 C9 -5(3) . . . . ?
C6 C7 C8 C13 174.6(18) . . . . ?
C6 C1 C2 O1 173.1(14) . . . . ?
C6 C1 C2 C3 -2(3) . . . . ?
C6 C5 C4 C3 1(4) . . . . ?
C26 P1 C14 C15 -117.9(10) . . . . ?
C26 P1 C14 C19 63.6(9) . . . . ?
C26 P1 C20 C21 -166.4(6) . . . . ?
C26 P1 C20 C25 16.9(9) . . . . ?
C26 C31 C30 C29 0.0 . . . . ?
C31 C26 C27 C28 0.0 . . . . ?
C31 C30 C29 C28 0.0 . . . . ?
C30 C29 C28 C27 0.0 . . . . ?
C29 C28 C27 C26 0.0 . . . . ?
C27 C26 C31 C30 0.0 . . . . ?
C11 C12 C13 C8 3(3) . . . . ?
C1 N2 C9 C8 4(2) . . . . ?
C1 N2 C9 C10 174.9(17) . . . . ?
C1 C6 C5 C4 -2(3) . . . . ?
C40 N1 C37 C36 6(3) . . . . ?
C40 N1 C37 C32 -169.3(18) . . . . ?
C40 C39 C38 C36 0(3) . . . . ?
C40 C39 C44 C43 -1(3) . . . . ?
C40 C41 C42 C43 -6(3) . . . . ?
C14 P1 C26 C31 -168.2(8) . . . . ?
C14 P1 C26 C27 14.9(10) . . . . ?
C14 P1 C20 C21 -53.9(8) . . . . ?
C14 P1 C20 C25 129.3(9) . . . . ?
C14 C15 C16 C17 0.0 . . . . ?
C15 C14 C19 C18 0.0 . . . . ?
C15 C16 C17 C18 0.0 . . . . ?
C16 C17 C18 C19 0.0 . . . . ?
C17 C18 C19 C14 0.0 . . . . ?
C19 C14 C15 C16 0.0 . . . . ?
C20 P1 C26 C31 -58.7(8) . . . . ?
C20 P1 C26 C27 124.4(7) . . . . ?
C20 P1 C14 C15 130.7(10) . . . . ?
C20 P1 C14 C19 -47.8(9) . . . . ?
C20 C21 C22 C23 0.0 . . . . ?
C21 C20 C25 C24 0.0 . . . . ?
C21 C22 C23 C24 0.0 . . . . ?
C22 C23 C24 C25 0.0 . . . . ?
C23 C24 C25 C20 0.0 . . . . ?
C25 C20 C21 C22 0.0 . . . . ?
C8 C7 C6 C1 12(3) . . . . ?
C8 C7 C6 C5 -178.5(17) . . . . ?
C8 C9 C10 C11 -1(3) . . . . ?
C12 C11 C10 C9 -3(3) . . . . ?
C37 N1 C40 C39 -5(3) . . . . ?
C37 N1 C40 C41 177.1(18) . . . . ?
C37 C36 C38 C39 0(3) . . . . ?
C37 C36 C35 C34 -3(3) . . . . ?
C2 C3 C4 C5 -1(4) . . . . ?
C9 N2 C1 C6 3(3) . . . . ?
C9 N2 C1 C2 179.9(15) . . . . ?
C9 C8 C13 C12 -7(3) . . . . ?
C36 C37 C32 C33 3(3) . . . . ?
C36 C37 C32 O2 -169.8(17) . . . . ?
C39 C40 C41 C42 7(3) . . . . ?
C5 C6 C1 N2 179.0(17) . . . . ?
C5 C6 C1 C2 2(3) . . . . ?
C4 C3 C2 O1 -173.2(18) . . . . ?
C4 C3 C2 C1 1(3) . . . . ?
C10 C11 C12 C13 3(4) . . . . ?
C41 C40 C39 C38 179.8(17) . . . . ?
C41 C40 C39 C44 -4(3) . . . . ?
C13 C8 C9 N2 177.3(16) . . . . ?
C13 C8 C9 C10 6(3) . . . . ?
C34 C33 C32 C37 8(3) . . . . ?
C34 C33 C32 O2 180(2) . . . . ?
C33 C34 C35 C36 14(4) . . . . ?
C38 C36 C35 C34 -179(3) . . . . ?
C38 C39 C44 C43 175(2) . . . . ?
C42 C43 C44 C39 2(4) . . . . ?
C44 C39 C38 C36 -176(2) . . . . ?
C44 C43 C42 C41 1(4) . . . . ?
C35 C36 C38 C39 176.4(19) . . . . ?
C35 C34 C33 C32 -17(4) . . . . ?
C32 C37 C36 C38 172(2) . . . . ?
C32 C37 C36 C35 -5(3) . . . . ?

loop_
_smtbx_masks_void_nr
_smtbx_masks_void_average_x
_smtbx_masks_void_average_y
_smtbx_masks_void_average_z
_smtbx_masks_void_volume
_smtbx_masks_void_count_electrons
_smtbx_masks_void_content
1 0.174 0.559 0.661 11.2 3.6 '0.375 H2O'
2 0.174 0.941 0.161 11.2 3.6 '0.375 H2O'
3 0.250 0.162 0.500 68.1 32.6 '1.75 CH3OH'
4 0.250 0.338 1.000 68.1 32.6 '1.75 CH3OH'
5 0.326 0.559 0.339 11.2 3.7 '0.375 H2O'
6 0.326 0.941 0.839 11.2 3.7 '0.375 H2O'
7 0.674 0.059 0.161 11.2 3.6 '0.375 H2O'
8 0.674 0.441 0.661 11.2 3.6 '0.375 H2O'
9 0.750 0.662 1.000 68.1 32.6 '1.75 CH3OH'
10 0.750 0.838 0.500 68.1 32.6 '1.75 CH3OH'
11 0.826 0.059 0.839 11.2 3.7 '0.375 H2O'
12 0.826 0.441 0.339 11.2 3.7 '0.375 H2O'
